data_1534351
loop_
_publ_author_name
'Mazzier, Daniela'
'Carraro, Francesco'
'Crisma, Marco'
'Rancan, Marzio'
'Toniolo, Claudio'
'Moretto, Alessandro'

_publ_section_title
;
 A terminally protected dipeptide: from crystal structure and
 self-assembly, through co-assembly with carbon-based materials, to a
 ternary catalyst for reduction chemistry in water.
;
_journal_issue 1
_journal_name_full 'Soft matter'
_journal_page_first 238
_journal_page_last 245
_journal_paper_doi 10.1039/c5sm02189h
_journal_volume 12
_journal_year 2015
_chemical_absolute_configuration syn
_chemical_formula_sum 'C16 H30 N2 O5 S'
_chemical_formula_weight 362.48
_chemical_name_systematic
;
 Boc-L-Cys(Me)-L-Leu-OMe
;
_space_group_IT_number 170
_symmetry_cell_setting hexagonal
_symmetry_space_group_name_Hall 'P 65'
_symmetry_space_group_name_H-M 'P 65'
_atom_sites_solution_hydrogens geom
_atom_sites_solution_primary direct
_atom_sites_solution_secondary difmap
_audit_creation_method SHELXL-97
_audit_update_record
;
2015-04-02 deposited with the CCDC.
2015-10-06 downloaded from the CCDC.
;
_cell_angle_alpha 90.00
_cell_angle_beta 90.00
_cell_angle_gamma 120.00
_cell_formula_units_Z 6
_cell_length_a 11.4458(2)
_cell_length_b 11.4458(2)
_cell_length_c 27.7551(5)
_cell_measurement_reflns_used 5829
_cell_measurement_temperature 293(2)
_cell_measurement_theta_max 51.2950
_cell_measurement_theta_min 4.4330
_cell_volume 3148.95(10)
_computing_cell_refinement
;
CrysAlisPro, Agilent Technologies,
Version 1.171.36.28 (release 01-02-2013 CrysAlis171 .NET)
(compiled Feb  1 2013,16:14:44)
;
_computing_data_collection
;
CrysAlisPro, Agilent Technologies,
Version 1.171.36.28 (release 01-02-2013 CrysAlis171 .NET)
(compiled Feb  1 2013,16:14:44)
;
_computing_data_reduction
;
CrysAlisPro, Agilent Technologies,
Version 1.171.36.28 (release 01-02-2013 CrysAlis171 .NET)
(compiled Feb  1 2013,16:14:44)
;
_computing_structure_refinement 'SHELXL-97 (Sheldrick, 2008)'
_computing_structure_solution 'SIR2002 (Burla et al., 2003)'
_diffrn_ambient_temperature 293(2)
_diffrn_detector_area_resol_mean 16.1274
_diffrn_measured_fraction_theta_full 1.000
_diffrn_measured_fraction_theta_max 1.000
_diffrn_measurement_device_type 'Xcalibur, Eos, Gemini'
_diffrn_measurement_method '\w scans'
_diffrn_radiation_monochromator graphite
_diffrn_radiation_source 'Enhance (Cu) X-ray Source'
_diffrn_radiation_type CuK\a
_diffrn_radiation_wavelength 1.54178
_diffrn_reflns_av_R_equivalents 0.0441
_diffrn_reflns_av_sigmaI/netI 0.0207
_diffrn_reflns_limit_h_max 11
_diffrn_reflns_limit_h_min -11
_diffrn_reflns_limit_k_max 11
_diffrn_reflns_limit_k_min -11
_diffrn_reflns_limit_l_max 27
_diffrn_reflns_limit_l_min -27
_diffrn_reflns_number 18290
_diffrn_reflns_theta_full 51.25
_diffrn_reflns_theta_max 51.25
_diffrn_reflns_theta_min 4.46
_exptl_absorpt_coefficient_mu 1.580
_exptl_absorpt_correction_T_max 1.00000
_exptl_absorpt_correction_T_min 0.81551
_exptl_absorpt_correction_type multi-scan
_exptl_absorpt_process_details
;
CrysAlisPro, Agilent Technologies,
Version 1.171.36.28 (release 01-02-2013 CrysAlis171 .NET)
(compiled Feb  1 2013,16:14:44)
Empirical absorption correction using spherical harmonics,
 implemented in SCALE3 ABSPACK scaling algorithm.
;
_exptl_crystal_colour colourless
_exptl_crystal_density_diffrn 1.147
_exptl_crystal_density_method 'not measured'
_exptl_crystal_description needle
_exptl_crystal_F_000 1176
_exptl_crystal_size_max 0.20
_exptl_crystal_size_mid 0.05
_exptl_crystal_size_min 0.01
_refine_diff_density_max 0.307
_refine_diff_density_min -0.145
_refine_diff_density_rms 0.028
_refine_ls_abs_structure_details 'Flack H D (1983), Acta Cryst. A39, 876-881'
_refine_ls_abs_structure_Flack -0.01(3)
_refine_ls_extinction_method none
_refine_ls_goodness_of_fit_ref 1.042
_refine_ls_hydrogen_treatment constr
_refine_ls_matrix_type full
_refine_ls_number_parameters 217
_refine_ls_number_reflns 2281
_refine_ls_number_restraints 31
_refine_ls_restrained_S_all 1.042
_refine_ls_R_factor_all 0.0468
_refine_ls_R_factor_gt 0.0403
_refine_ls_shift/su_max 0.001
_refine_ls_shift/su_mean 0.000
_refine_ls_structure_factor_coef Fsqd
_refine_ls_weighting_details 'calc w=1/[\s^2^(Fo^2^)+(0.0689P)^2^+0.3892P] where P=(Fo^2^+2Fc^2^)/3'
_refine_ls_weighting_scheme calc
_refine_ls_wR_factor_gt 0.1040
_refine_ls_wR_factor_ref 0.1083
_reflns_number_gt 2056
_reflns_number_total 2281
_reflns_threshold_expression >2sigma(I)
_cod_data_source_file c5sm02189h2.cif
_cod_data_source_block mc237f
_cod_depositor_comments
;
The following automatic conversions were performed:

'_symmetry_cell_setting' value 'Hexagonal' changed to 'hexagonal'
according to
/usr/data/users/saulius/crontab/automatic-downloads/rss-feeds/RSC/lib/dictionaries/cif_core.dic
dictionary named 'cif_core.dic' version 2.4.2 from 2011-04-26.

Automatic conversion script
Id: cif_fix_values 3271 2015-04-21 07:52:19Z andrius 

 Adding full bibliography for 1534351--1534352.cif.
;
_cod_database_code 1534351

loop_
_symmetry_equiv_pos_as_xyz
'x, y, z'
'-x, -y, z+1/2'
'-y, x-y, z+2/3'
'-x+y, -x, z+1/3'
'x-y, x, z+5/6'
'y, -x+y, z+1/6'

loop_
_atom_site_label
_atom_site_type_symbol
_atom_site_fract_x
_atom_site_fract_y
_atom_site_fract_z
_atom_site_U_iso_or_equiv
_atom_site_adp_type
_atom_site_occupancy
_atom_site_symmetry_multiplicity
_atom_site_calc_flag
_atom_site_refinement_flags
C01 C -0.2364(4) -0.4365(4) 0.32817(15) 0.0707(12) Uani 1 1 d .
C02 C -0.3379(6) -0.4891(6) 0.2873(2) 0.1128(19) Uani 1 1 d U
H02A H -0.2984 -0.4347 0.2592 0.169 Uiso 1 1 calc R
H02B H -0.4166 -0.4850 0.2965 0.169 Uiso 1 1 calc R
H02C H -0.3629 -0.5809 0.2805 0.169 Uiso 1 1 calc R
C03 C -0.2939(8) -0.5237(5) 0.3713(2) 0.155(3) Uani 1 1 d U
H03A H -0.3089 -0.6123 0.3643 0.233 Uiso 1 1 calc R
H03B H -0.3780 -0.5294 0.3796 0.233 Uiso 1 1 calc R
H03C H -0.2320 -0.4857 0.3977 0.233 Uiso 1 1 calc R
C04 C -0.1108(6) -0.4274(6) 0.3127(3) 0.158(3) Uani 1 1 d U
H04A H -0.0412 -0.3753 0.3357 0.236 Uiso 1 1 calc R
H04B H -0.0857 -0.3844 0.2818 0.236 Uiso 1 1 calc R
H04C H -0.1225 -0.5163 0.3105 0.236 Uiso 1 1 calc R
OU O -0.2127(3) -0.3048(3) 0.34450(9) 0.0827(9) Uani 1 1 d .
C0 C -0.1707(4) -0.2000(4) 0.31499(15) 0.0589(10) Uani 1 1 d .
O0 O -0.1470(3) -0.2011(3) 0.27266(10) 0.0836(9) Uani 1 1 d .
N1 N -0.1582(3) -0.0913(3) 0.33776(10) 0.0626(9) Uani 1 1 d .
H1 H -0.1710 -0.0952 0.3684 0.075 Uiso 1 1 calc R
C1A C -0.1240(3) 0.0318(3) 0.31273(12) 0.0505(9) Uani 1 1 d .
H1A H -0.1511 0.0096 0.2790 0.061 Uiso 1 1 calc R
C1B C -0.1969(4) 0.1006(4) 0.33340(15) 0.0689(11) Uani 1 1 d .
H1B1 H -0.1524 0.1928 0.3218 0.083 Uiso 1 1 calc R
H1B2 H -0.1869 0.1041 0.3682 0.083 Uiso 1 1 calc R
S1 S -0.37020(13) 0.02454(17) 0.31976(5) 0.1052(5) Uani 1 1 d .
C1D C -0.3624(7) 0.0725(9) 0.2583(2) 0.147(3) Uani 1 1 d U
H1D1 H -0.2817 0.1574 0.2530 0.221 Uiso 1 1 calc R
H1D2 H -0.4397 0.0811 0.2508 0.221 Uiso 1 1 calc R
H1D3 H -0.3618 0.0050 0.2380 0.221 Uiso 1 1 calc R
C1 C 0.0267(3) 0.1337(3) 0.31403(13) 0.0475(8) Uani 1 1 d .
O1 O 0.0909(2) 0.1671(3) 0.35217(9) 0.0611(7) Uani 1 1 d .
N2 N 0.0803(3) 0.1898(3) 0.27201(10) 0.0510(7) Uani 1 1 d .
H2 H 0.0326 0.1587 0.2463 0.061 Uiso 1 1 calc R
C2A C 0.2171(3) 0.3020(3) 0.26815(12) 0.0480(9) Uani 1 1 d .
H2A H 0.2784 0.2775 0.2839 0.058 Uiso 1 1 calc R
C2B C 0.2544(4) 0.3296(4) 0.21484(12) 0.0552(9) Uani 1 1 d .
H2B1 H 0.3354 0.4171 0.2118 0.066 Uiso 1 1 calc R
H2B2 H 0.1824 0.3338 0.1979 0.066 Uiso 1 1 calc R
C2G C 0.2785(4) 0.2241(4) 0.19068(13) 0.0593(10) Uani 1 1 d .
H2G H 0.2070 0.1345 0.2007 0.071 Uiso 1 1 calc R
C2D1 C 0.2729(4) 0.2344(5) 0.13574(14) 0.0841(14) Uani 1 1 d .
H2D1 H 0.3338 0.3254 0.1258 0.126 Uiso 1 1 calc R
H2D2 H 0.1828 0.2094 0.1261 0.126 Uiso 1 1 calc R
H2D3 H 0.2985 0.1748 0.1209 0.126 Uiso 1 1 calc R
C2D2 C 0.4130(4) 0.2407(5) 0.20591(18) 0.0805(13) Uani 1 1 d .
H2D4 H 0.4269 0.1742 0.1900 0.121 Uiso 1 1 calc R
H2D5 H 0.4135 0.2294 0.2402 0.121 Uiso 1 1 calc R
H2D6 H 0.4840 0.3292 0.1972 0.121 Uiso 1 1 calc R
C2 C 0.2305(5) 0.4273(4) 0.29242(15) 0.0653(11) Uani 1 1 d .
O2 O 0.1435(4) 0.4506(3) 0.30063(12) 0.0879(9) Uani 1 1 d .
OT O 0.3591(3) 0.5091(3) 0.30290(14) 0.1100(13) Uani 1 1 d .
CT C 0.3942(7) 0.6378(6) 0.3238(3) 0.142(2) Uani 1 1 d U
HT1 H 0.4099 0.7014 0.2986 0.214 Uiso 1 1 calc R
HT2 H 0.4745 0.6695 0.3428 0.214 Uiso 1 1 calc R
HT3 H 0.3216 0.6282 0.3439 0.214 Uiso 1 1 calc R

loop_
_atom_site_aniso_label
_atom_site_aniso_U_11
_atom_site_aniso_U_22
_atom_site_aniso_U_33
_atom_site_aniso_U_23
_atom_site_aniso_U_13
_atom_site_aniso_U_12
C01 0.080(3) 0.046(2) 0.066(3) -0.004(2) -0.013(2) 0.016(2)
C02 0.103(4) 0.104(4) 0.124(4) -0.045(3) -0.054(3) 0.047(3)
C03 0.271(9) 0.063(3) 0.078(4) 0.006(3) -0.001(5) 0.045(4)
C04 0.092(4) 0.109(4) 0.284(10) 0.040(5) 0.010(5) 0.059(4)
OU 0.125(3) 0.0543(17) 0.0394(15) 0.0008(13) 0.0023(15) 0.0227(16)
C0 0.061(2) 0.067(3) 0.045(3) 0.007(2) -0.0011(19) 0.029(2)
O0 0.139(3) 0.091(2) 0.0354(18) 0.0087(13) 0.0220(16) 0.069(2)
N1 0.089(2) 0.058(2) 0.0284(15) 0.0024(15) 0.0129(15) 0.0277(17)
C1A 0.058(2) 0.059(2) 0.035(2) 0.0032(17) -0.0005(17) 0.0294(19)
C1B 0.073(3) 0.086(3) 0.057(2) 0.005(2) 0.010(2) 0.046(2)
S1 0.0610(7) 0.1417(13) 0.1089(10) 0.0094(8) 0.0137(7) 0.0478(7)
C1D 0.137(5) 0.260(8) 0.092(4) 0.005(5) -0.017(4) 0.134(6)
C1 0.052(2) 0.058(2) 0.034(2) 0.0038(19) 0.002(2) 0.0293(18)
O1 0.0665(16) 0.0827(18) 0.0330(15) 0.0019(13) -0.0091(13) 0.0366(14)
N2 0.0556(19) 0.0590(18) 0.0291(17) -0.0032(14) -0.0030(14) 0.0218(16)
C2A 0.047(2) 0.050(2) 0.044(2) -0.0037(16) -0.0020(16) 0.0219(18)
C2B 0.053(2) 0.055(2) 0.050(2) 0.0043(18) 0.0107(17) 0.0213(18)
C2G 0.052(2) 0.055(2) 0.056(2) 0.0006(19) 0.0131(18) 0.0157(18)
C2D1 0.085(3) 0.103(3) 0.052(3) -0.009(2) 0.015(2) 0.038(3)
C2D2 0.072(3) 0.084(3) 0.092(3) -0.016(2) -0.001(2) 0.044(2)
C2 0.070(3) 0.065(3) 0.061(3) -0.002(2) 0.002(2) 0.034(3)
O2 0.089(2) 0.091(2) 0.104(3) -0.0051(17) 0.0099(18) 0.0602(19)
OT 0.073(2) 0.089(2) 0.148(3) -0.061(2) -0.013(2) 0.0252(18)
CT 0.138(5) 0.094(4) 0.184(6) -0.082(4) -0.030(4) 0.049(4)

loop_
_atom_type_symbol
_atom_type_description
_atom_type_scat_dispersion_real
_atom_type_scat_dispersion_imag
_atom_type_scat_source
C C 0.0181 0.0091 'International Tables Vol C Tables 4.2.6.8 and 6.1.1.4'
H H 0.0000 0.0000 'International Tables Vol C Tables 4.2.6.8 and 6.1.1.4'
N N 0.0311 0.0180 'International Tables Vol C Tables 4.2.6.8 and 6.1.1.4'
O O 0.0492 0.0322 'International Tables Vol C Tables 4.2.6.8 and 6.1.1.4'
S S 0.3331 0.5567 'International Tables Vol C Tables 4.2.6.8 and 6.1.1.4'

loop_
_geom_angle_atom_site_label_1
_geom_angle_atom_site_label_2
_geom_angle_atom_site_label_3
_geom_angle
C04 C01 C03 112.1(5)
C04 C01 OU 110.5(4)
C03 C01 OU 103.5(4)
C04 C01 C02 110.0(5)
C03 C01 C02 110.0(4)
OU C01 C02 110.5(4)
C0 OU C01 122.4(3)
O0 C0 OU 124.9(4)
O0 C0 N1 123.3(4)
OU C0 N1 111.8(4)
C0 N1 C1A 122.2(3)
N1 C1A C1B 112.0(3)
N1 C1A C1 112.8(3)
C1B C1A C1 107.4(3)
C1A C1B S1 115.9(3)
C1B S1 C1D 100.5(3)
O1 C1 N2 123.0(3)
O1 C1 C1A 121.9(3)
N2 C1 C1A 115.0(3)
C1 N2 C2A 121.9(3)
N2 C2A C2B 108.7(3)
N2 C2A C2 111.0(3)
C2B C2A C2 110.3(3)
C2A C2B C2G 113.9(3)
C2D1 C2G C2D2 110.3(3)
C2D1 C2G C2B 110.2(3)
C2D2 C2G C2B 110.7(3)
O2 C2 OT 124.4(4)
O2 C2 C2A 127.0(4)
OT C2 C2A 108.5(4)
C2 OT CT 117.1(4)

loop_
_geom_bond_atom_site_label_1
_geom_bond_atom_site_label_2
_geom_bond_distance
C01 C04 1.453(7)
C01 C03 1.484(7)
C01 OU 1.464(5)
C01 C02 1.515(6)
OU C0 1.329(5)
C0 O0 1.208(4)
C0 N1 1.337(5)
N1 C1A 1.439(5)
C1A C1B 1.517(5)
C1A C1 1.524(5)
C1B S1 1.763(4)
S1 C1D 1.780(6)
C1 O1 1.236(4)
C1 N2 1.325(4)
N2 C2A 1.450(4)
C2A C2B 1.529(5)
C2A C2 1.521(5)
C2B C2G 1.523(5)
C2G C2D1 1.533(6)
C2G C2D2 1.514(5)
C2 O2 1.176(5)
C2 OT 1.323(5)
OT CT 1.440(6)

loop_
_geom_hbond_atom_site_label_D
_geom_hbond_atom_site_label_H
_geom_hbond_atom_site_label_A
_geom_hbond_distance_DH
_geom_hbond_distance_HA
_geom_hbond_distance_DA
_geom_hbond_angle_DHA
_geom_hbond_site_symmetry_A
N1 H1 O0 0.86 2.09 2.929(4) 164.1 6
N2 H2 O1 0.86 2.01 2.868(4) 178.5 5_554

loop_
_geom_torsion_atom_site_label_1
_geom_torsion_atom_site_label_2
_geom_torsion_atom_site_label_3
_geom_torsion_atom_site_label_4
_geom_torsion
_geom_torsion_publ_flag
C04 C01 OU C0 65.1(6) ?
C03 C01 OU C0 -174.6(4) ?
C02 C01 OU C0 -56.9(5) ?
C01 OU C0 O0 -0.7(6) ?
C01 OU C0 N1 179.0(3) y
O0 C0 N1 C1A 4.5(6) ?
OU C0 N1 C1A -175.2(3) y
C0 N1 C1A C1B 143.5(3) ?
C0 N1 C1A C1 -95.2(4) y
N1 C1A C1B S1 -73.8(4) y
C1 C1A C1B S1 161.7(3) ?
C1A C1B S1 C1D -74.4(4) y
N1 C1A C1 O1 -51.5(4) ?
C1B C1A C1 O1 72.4(4) ?
N1 C1A C1 N2 132.9(3) y
C1B C1A C1 N2 -103.2(3) ?
O1 C1 N2 C2A -4.4(5) ?
C1A C1 N2 C2A 171.1(3) y
C1 N2 C2A C2B 172.1(3) ?
C1 N2 C2A C2 -66.3(4) y
N2 C2A C2B C2G -72.8(4) y
C2 C2A C2B C2G 165.3(3) ?
C2A C2B C2G C2D1 163.0(3) y
C2A C2B C2G C2D2 -74.7(4) y
N2 C2A C2 O2 -22.0(6) ?
C2B C2A C2 O2 98.6(5) ?
N2 C2A C2 OT 158.5(3) y
C2B C2A C2 OT -80.9(4) ?
O2 C2 OT CT -3.0(7) ?
C2A C2 OT CT 176.6(5) y
